data_4063463
loop_
_publ_author_name
'Brunner, Henri'
'Muschiol, Manfred'
'Tsuno, Takashi'
'Takahashi, Takemoto'
'Zabel, Manfred'

_publ_section_title
;
 Pyramidal Stability of 16-Electron Half-Sandwich Intermediates
 [CpRu(P&#x2212;P)]+with P&#x2212;P Ligands Forming Four- to Six-Membered
 Chelate Rings
;
_journal_issue 2
_journal_name_full Organometallics
_journal_page_first 428
_journal_paper_doi 10.1021/om900830a
_journal_volume 29
_journal_year 2010
_chemical_compound_source 'see text'
_chemical_formula_moiety 'C31 H29 I P2 Ru'
_chemical_formula_sum 'C31 H29 I P2 Ru'
_chemical_formula_weight 691.45
_chemical_name_systematic ?
_space_group_IT_number 2
_symmetry_cell_setting triclinic
_symmetry_Int_Tables_number 2
_symmetry_space_group_name_Hall '-P 1'
_symmetry_space_group_name_H-M 'P -1'
_atom_sites_solution_hydrogens geom
_atom_sites_solution_primary direct
_atom_sites_solution_secondary difmap
_cell_angle_alpha 78.325(4)
_cell_angle_beta 88.954(4)
_cell_angle_gamma 76.134(4)
_cell_formula_units_Z 2
_cell_length_a 9.4185(5)
_cell_length_b 9.5250(4)
_cell_length_c 15.8005(7)
_cell_measurement_reflns_used 7988
_cell_measurement_temperature 110
_cell_measurement_theta_max 66.5144
_cell_measurement_theta_min 2.8535
_cell_volume 1347.02(11)
_computing_cell_refinement
;
CrysAlis RED, Oxford Diffraction Ltd.,
Version 1.171.32.30 (release 18-06-2008 CrysAlis171 .NET)
;
_computing_data_collection
;
CrysAlis CCD, Oxford Diffraction Ltd.,
Version 1.171.32.30 (release 18-06-2008 CrysAlis171 .NET)
;
_computing_data_reduction
;
CrysAlis RED, Oxford Diffraction Ltd.,
Version 1.171.32.30 (release 18-06-2008 CrysAlis171 .NET)
;
_computing_molecular_graphics 'PLATON (Spek, 1990)'
_computing_publication_material 'PLATON (Spek, 2003)'
_computing_structure_refinement 'SHELXL-97 (Sheldrick, 1997)'
_computing_structure_solution 'SIR-97 (Altomare, 1999)'
_diffrn_ambient_temperature 110
_diffrn_detector_area_resol_mean 10.5431
_diffrn_measured_fraction_theta_full 0.967
_diffrn_measured_fraction_theta_max 0.967
_diffrn_measurement_details
;
  1 omega  -63.00  -10.00   1.0000    5.0000
omega____ theta____ kappa____ phi______ omega'___ theta'___ frames
    -       11.6137  -45.0000  270.0000    0.0000    0.0000 53

  2 omega  -37.00   16.00   1.0000    5.0000
omega____ theta____ kappa____ phi______ omega'___ theta'___ frames
    -      -11.6137  -45.0000   90.0000    0.0000    0.0000 53

  3 omega  -45.00   13.00   1.0000    5.0000
omega____ theta____ kappa____ phi______ omega'___ theta'___ frames
    -      -11.6137   77.0000   60.0000    0.0000    0.0000 58

  4 omega  -90.00  -32.00   1.0000    5.0000
omega____ theta____ kappa____ phi______ omega'___ theta'___ frames
    -      -11.6137  -77.0000  240.0000    0.0000    0.0000 58

  5 omega  -45.00   13.00   1.0000    5.0000
omega____ theta____ kappa____ phi______ omega'___ theta'___ frames
    -      -11.6137   77.0000    0.0000    0.0000    0.0000 58

  6 omega  -37.00   16.00   1.0000    5.0000
omega____ theta____ kappa____ phi______ omega'___ theta'___ frames
    -      -11.6137  -45.0000  210.0000    0.0000    0.0000 53

  7 omega -115.00  -61.00   1.0000   10.0000
omega____ theta____ kappa____ phi______ omega'___ theta'___ frames
    -      -90.0000  109.0000  219.0000    0.0000    0.0000 54

  8 omega -119.00  -64.00   1.0000   10.0000
omega____ theta____ kappa____ phi______ omega'___ theta'___ frames
    -      -90.0000  119.0000  344.0000    0.0000    0.0000 55

  9 omega -114.00  -60.00   1.0000   10.0000
omega____ theta____ kappa____ phi______ omega'___ theta'___ frames
    -      -90.0000  108.0000   86.0000    0.0000    0.0000 54

 10 omega  -69.00  -11.00   1.0000   10.0000
omega____ theta____ kappa____ phi______ omega'___ theta'___ frames
    -      -90.0000   77.0000  300.0000    0.0000    0.0000 58

 11 omega -111.00  -57.00   1.0000   10.0000
omega____ theta____ kappa____ phi______ omega'___ theta'___ frames
    -      -90.0000   99.0000  308.0000    0.0000    0.0000 54

 12 omega -112.00  -58.00   1.0000   10.0000
omega____ theta____ kappa____ phi______ omega'___ theta'___ frames
    -      -90.0000  102.0000  161.0000    0.0000    0.0000 54

 13 omega -124.00  -11.00   1.0000   10.0000
omega____ theta____ kappa____ phi______ omega'___ theta'___ frames
    -      -90.0000   77.0000  240.0000    0.0000    0.0000 113

 14 omega -115.00  -62.00   1.0000   10.0000
omega____ theta____ kappa____ phi______ omega'___ theta'___ frames
    -      -90.0000  -45.0000  330.0000    0.0000    0.0000 53

 15 omega   68.00  121.00   1.0000   10.0000
omega____ theta____ kappa____ phi______ omega'___ theta'___ frames
    -       93.5000  -45.0000   30.0000    0.0000    0.0000 53

 16 omega   66.00  119.00   1.0000   10.0000
omega____ theta____ kappa____ phi______ omega'___ theta'___ frames
    -       93.5000   45.0000  210.0000    0.0000    0.0000 53

 17 omega   66.00  168.00   1.0000   10.0000
omega____ theta____ kappa____ phi______ omega'___ theta'___ frames
    -       93.5000   45.0000   90.0000    0.0000    0.0000 102

 18 omega   66.00  119.00   1.0000   10.0000
omega____ theta____ kappa____ phi______ omega'___ theta'___ frames
    -       93.5000   45.0000   60.0000    0.0000    0.0000 53

 19 omega  114.00  172.00   1.0000   10.0000
omega____ theta____ kappa____ phi______ omega'___ theta'___ frames
    -       93.5000   77.0000  120.0000    0.0000    0.0000 58

 20 omega   19.00   72.00   1.0000   10.0000
omega____ theta____ kappa____ phi______ omega'___ theta'___ frames
    -       93.5000  -45.0000  210.0000    0.0000    0.0000 53

 21 omega   15.00   73.00   1.0000   10.0000
omega____ theta____ kappa____ phi______ omega'___ theta'___ frames
    -       93.5000  -77.0000   60.0000    0.0000    0.0000 58

 22 omega   60.00  122.00   1.0000   10.0000
omega____ theta____ kappa____ phi______ omega'___ theta'___ frames
    -       93.5000    0.0000  240.0000    0.0000    0.0000 62

 23 omega   69.00  127.00   1.0000   10.0000
omega____ theta____ kappa____ phi______ omega'___ theta'___ frames
    -       93.5000  -77.0000  270.0000    0.0000    0.0000 58

 24 omega -178.00   -1.00   1.0000   10.0000
omega____ theta____ kappa____ phi______ omega'___ theta'___ frames
    -      -90.0000    0.0000    0.0000    0.0000    0.0000 177

 25 omega -178.00  -13.00   1.0000   10.0000
omega____ theta____ kappa____ phi______ omega'___ theta'___ frames
    -      -90.0000    0.0000   30.0000    0.0000    0.0000 165

;
_diffrn_measurement_device_type 'Oxford Diffraction Gemini Ultra'
_diffrn_measurement_method omega-scan
_diffrn_radiation_monochromator mirror
_diffrn_radiation_probe x-ray
_diffrn_radiation_source 'Enhance (Cu) X-ray Source'
_diffrn_radiation_type CuK\a
_diffrn_radiation_wavelength 1.54184
_diffrn_reflns_av_R_equivalents 0.0347
_diffrn_reflns_av_sigmaI/netI 0.0327
_diffrn_reflns_limit_h_max 11
_diffrn_reflns_limit_h_min -11
_diffrn_reflns_limit_k_max 11
_diffrn_reflns_limit_k_min -11
_diffrn_reflns_limit_l_max 18
_diffrn_reflns_limit_l_min -17
_diffrn_reflns_number 13547
_diffrn_reflns_reduction_process
;
;
_diffrn_reflns_theta_full 66.76
_diffrn_reflns_theta_max 66.76
_diffrn_reflns_theta_min 2.86
_diffrn_standards_decay_% 0
_diffrn_standards_number 0
_exptl_absorpt_coefficient_mu 14.961
_exptl_absorpt_correction_T_max 1.00000
_exptl_absorpt_correction_T_min 0.31353
_exptl_absorpt_correction_type multi-scan
_exptl_absorpt_process_details
;
CrysAlis RED, Oxford Diffraction Ltd.,
Version 1.171.32.30 (release 18-06-2008 CrysAlis171 .NET)
Empirical absorption correction using spherical harmonics,
 implemented in SCALE3 ABSPACK scaling algorithm.
;
_exptl_crystal_colour 'orange to brown'
_exptl_crystal_density_diffrn 1.705
_exptl_crystal_density_method 'Not Measured'
_exptl_crystal_description 'flat rod'
_exptl_crystal_F_000 684
_exptl_crystal_size_max 0.240
_exptl_crystal_size_mid 0.050
_exptl_crystal_size_min 0.020
_refine_diff_density_max 0.814
_refine_diff_density_min -0.713
_refine_diff_density_rms 0.122
_refine_ls_extinction_method none
_refine_ls_goodness_of_fit_ref 1.013
_refine_ls_hydrogen_treatment constr
_refine_ls_matrix_type full
_refine_ls_number_parameters 316
_refine_ls_number_reflns 4620
_refine_ls_number_restraints 0
_refine_ls_restrained_S_all 1.013
_refine_ls_R_factor_all 0.0361
_refine_ls_R_factor_gt 0.0297
_refine_ls_shift/su_max 0.001
_refine_ls_shift/su_mean 0.000
_refine_ls_structure_factor_coef Fsqd
_refine_ls_weighting_details 'calc w=1/[\s^2^(Fo^2^)+(0.0535P)^2^]         where P=(Fo^2^+2Fc^2^)/3'
_refine_ls_weighting_scheme calc
_refine_ls_wR_factor_gt 0.0747
_refine_ls_wR_factor_ref 0.0774
_reflns_number_gt 3961
_reflns_number_total 4620
_reflns_threshold_expression I>2\s(I)
_cod_data_source_file om900830a_si_003.cif
_cod_data_source_block h246
_cod_depositor_comments
;
The following automatic conversions were performed:

'_symmetry_cell_setting' value 'Triclinic' changed to 'triclinic'
according to the built-in table from CIF Core dictionary named
'cif_core.dic' version 2.4.1 from 2010-06-29.

Automatic conversion script
Id: cif_fix_values 1673 2011-04-08 12:14:43Z adriana 
;
_cod_database_code 4063463

loop_
_symmetry_equiv_pos_site_id
_symmetry_equiv_pos_as_xyz
1 x,y,z
2 -x,-y,-z

loop_
_atom_site_aniso_label
_atom_site_aniso_U_11
_atom_site_aniso_U_22
_atom_site_aniso_U_33
_atom_site_aniso_U_23
_atom_site_aniso_U_13
_atom_site_aniso_U_12
I1 0.0174(1) 0.0269(2) 0.0226(2) -0.0042(1) 0.0010(1) 0.0011(1)
Ru1 0.0181(2) 0.0129(2) 0.0165(2) -0.0012(1) 0.0022(1) -0.0038(1)
P1 0.0148(4) 0.0137(4) 0.0163(5) -0.0019(3) 0.0018(3) -0.0035(3)
P2 0.0144(4) 0.0146(4) 0.0159(5) -0.0014(3) 0.0013(3) -0.0036(3)
C1 0.061(3) 0.015(2) 0.041(3) -0.0120(19) 0.021(2) -0.015(2)
C2 0.040(2) 0.016(2) 0.039(3) 0.0026(18) 0.009(2) -0.0087(18)
C3 0.041(2) 0.022(2) 0.027(2) -0.0014(17) 0.0055(18) -0.0160(18)
C4 0.028(2) 0.023(2) 0.042(3) 0.0001(18) 0.0062(19) -0.0184(18)
C5 0.053(3) 0.031(2) 0.035(3) -0.0058(19) -0.004(2) -0.028(2)
C6 0.0182(17) 0.0153(18) 0.0165(19) -0.0012(14) 0.0046(14) -0.0051(14)
C7 0.0220(18) 0.0200(19) 0.024(2) -0.0052(16) 0.0065(15) -0.0086(16)
C8 0.0158(16) 0.0188(18) 0.0134(18) -0.0001(14) 0.0023(14) -0.0049(14)
C9 0.0185(17) 0.0179(19) 0.023(2) -0.0034(15) 0.0036(15) -0.0053(15)
C10 0.0229(18) 0.0200(19) 0.022(2) -0.0032(16) 0.0046(16) -0.0066(16)
C11 0.0198(18) 0.028(2) 0.020(2) -0.0046(16) 0.0009(15) -0.0106(16)
C12 0.0171(17) 0.024(2) 0.024(2) -0.0023(16) 0.0019(15) -0.0049(15)
C13 0.0198(17) 0.0177(19) 0.020(2) -0.0036(15) 0.0070(15) -0.0043(15)
C14 0.0154(16) 0.0186(19) 0.0188(19) -0.0050(15) 0.0022(14) -0.0047(14)
C15 0.0226(19) 0.023(2) 0.033(2) -0.0010(18) 0.0063(17) -0.0041(16)
C16 0.027(2) 0.026(2) 0.046(3) -0.002(2) 0.017(2) -0.0073(18)
C17 0.0163(18) 0.032(2) 0.047(3) -0.013(2) 0.0098(18) -0.0038(17)
C18 0.0226(19) 0.024(2) 0.027(2) -0.0064(17) -0.0007(17) 0.0010(16)
C19 0.0249(18) 0.018(2) 0.021(2) -0.0043(16) 0.0028(16) -0.0027(16)
C20 0.0168(17) 0.0138(18) 0.029(2) -0.0055(15) 0.0022(15) -0.0047(14)
C21 0.0187(17) 0.0199(19) 0.0183(19) -0.0064(15) 0.0005(15) -0.0052(15)
C22 0.0188(18) 0.027(2) 0.038(3) -0.0127(18) 0.0060(17) -0.0076(16)
C23 0.0199(18) 0.022(2) 0.038(3) -0.0045(18) -0.0079(17) -0.0041(16)
C24 0.029(2) 0.020(2) 0.027(2) -0.0011(16) -0.0065(17) -0.0057(16)
C25 0.0236(18) 0.023(2) 0.018(2) -0.0042(15) 0.0002(15) -0.0094(16)
C26 0.0150(16) 0.0206(19) 0.019(2) -0.0046(15) 0.0007(14) -0.0037(15)
C27 0.0151(16) 0.0158(18) 0.021(2) -0.0033(15) -0.0014(14) -0.0030(14)
C28 0.0196(17) 0.022(2) 0.019(2) -0.0010(15) -0.0045(15) -0.0061(15)
C29 0.0219(18) 0.033(2) 0.020(2) -0.0065(17) 0.0060(16) -0.0087(17)
C30 0.0259(19) 0.024(2) 0.024(2) -0.0115(17) 0.0030(16) -0.0037(16)
C31 0.0215(17) 0.0170(19) 0.023(2) -0.0031(15) -0.0013(15) -0.0031(15)

loop_
_atom_site_label
_atom_site_type_symbol
_atom_site_thermal_displace_type
_atom_site_fract_x
_atom_site_fract_y
_atom_site_fract_z
_atom_site_occupancy
_atom_site_U_iso_or_equiv
_atom_site_calc_flag
_atom_site_refinement_flags
I1 I Uani -0.39969(2) 0.54404(3) 0.23493(1) 1.000 0.0235(1) . .
Ru1 Ru Uani -0.10283(3) 0.51107(3) 0.23366(2) 1.000 0.0161(1) . .
P1 P Uani -0.05079(9) 0.29095(10) 0.18686(6) 1.000 0.0151(3) . .
P2 P Uani -0.06544(9) 0.32070(10) 0.35049(6) 1.000 0.0152(3) . .
C1 C Uani -0.1108(6) 0.7313(5) 0.2595(3) 1.000 0.0373(16) . .
C2 C Uani -0.1433(5) 0.7497(4) 0.1701(3) 1.000 0.0326(14) . .
C3 C Uani -0.0219(5) 0.6729(4) 0.1326(3) 1.000 0.0291(12) . .
C4 C Uani 0.0884(5) 0.6036(5) 0.1994(3) 1.000 0.0299(14) . .
C5 C Uani 0.0310(5) 0.6425(5) 0.2774(3) 1.000 0.0366(16) . .
C6 C Uani -0.0777(4) 0.1700(4) 0.2922(2) 1.000 0.0168(10) . .
C7 C Uani -0.2255(4) 0.1290(4) 0.2941(3) 1.000 0.0214(11) . .
C8 C Uani -0.1549(4) 0.2552(4) 0.1003(2) 1.000 0.0164(10) . .
C9 C Uani -0.1282(4) 0.1157(4) 0.0785(2) 1.000 0.0198(11) . .
C10 C Uani -0.2026(4) 0.0971(4) 0.0081(2) 1.000 0.0216(11) . .
C11 C Uani -0.3018(4) 0.2163(4) -0.0409(3) 1.000 0.0218(11) . .
C12 C Uani -0.3282(4) 0.3543(4) -0.0201(3) 1.000 0.0221(11) . .
C13 C Uani -0.2552(4) 0.3740(4) 0.0501(2) 1.000 0.0193(11) . .
C14 C Uani 0.1359(4) 0.2117(4) 0.1559(2) 1.000 0.0173(10) . .
C15 C Uani 0.1998(4) 0.2988(5) 0.0922(3) 1.000 0.0272(11) . .
C16 C Uani 0.3427(5) 0.2450(5) 0.0682(3) 1.000 0.0338(14) . .
C17 C Uani 0.4228(4) 0.1078(5) 0.1086(3) 1.000 0.0315(13) . .
C18 C Uani 0.3615(4) 0.0204(5) 0.1711(3) 1.000 0.0255(11) . .
C19 C Uani 0.2172(4) 0.0704(4) 0.1936(3) 1.000 0.0217(11) . .
C20 C Uani 0.1216(4) 0.2664(4) 0.3993(3) 1.000 0.0196(11) . .
C21 C Uani 0.2375(4) 0.2744(4) 0.3430(2) 1.000 0.0185(11) . .
C22 C Uani 0.3821(4) 0.2324(5) 0.3733(3) 1.000 0.0268(13) . .
C23 C Uani 0.4124(4) 0.1863(4) 0.4615(3) 1.000 0.0269(13) . .
C24 C Uani 0.2997(4) 0.1836(4) 0.5182(3) 1.000 0.0258(12) . .
C25 C Uani 0.1542(4) 0.2239(4) 0.4872(2) 1.000 0.0209(11) . .
C26 C Uani -0.1756(4) 0.3010(4) 0.4461(2) 1.000 0.0182(11) . .
C27 C Uani -0.1724(4) 0.1613(4) 0.4962(2) 1.000 0.0175(10) . .
C28 C Uani -0.2472(4) 0.1467(4) 0.5724(2) 1.000 0.0204(11) . .
C29 C Uani -0.3258(4) 0.2710(5) 0.5993(3) 1.000 0.0245(11) . .
C30 C Uani -0.3314(4) 0.4102(4) 0.5500(3) 1.000 0.0241(11) . .
C31 C Uani -0.2581(4) 0.4262(4) 0.4727(2) 1.000 0.0209(11) . .
H1A H Uiso -0.17450 0.77230 0.30020 1.000 0.0450 calc R
H2A H Uiso -0.23250 0.80500 0.14070 1.000 0.0390 calc R
H3A H Uiso -0.01370 0.66730 0.07330 1.000 0.0350 calc R
H4A H Uiso 0.18220 0.54310 0.19260 1.000 0.0360 calc R
H5A H Uiso 0.08050 0.61330 0.33230 1.000 0.0440 calc R
H6 H Uiso 0.00590 0.08130 0.30820 1.000 0.0200 calc R
H7A H Uiso -0.23130 0.07550 0.24790 1.000 0.0250 calc R
H7B H Uiso -0.30470 0.21910 0.28550 1.000 0.0250 calc R
H7C H Uiso -0.23520 0.06600 0.35020 1.000 0.0250 calc R
H9 H Uiso -0.05960 0.03440 0.11180 1.000 0.0240 calc R
H10 H Uiso -0.18550 0.00260 -0.00650 1.000 0.0260 calc R
H11 H Uiso -0.35200 0.20300 -0.08920 1.000 0.0260 calc R
H12 H Uiso -0.39630 0.43540 -0.05390 1.000 0.0270 calc R
H13 H Uiso -0.27330 0.46880 0.06440 1.000 0.0230 calc R
H15 H Uiso 0.14610 0.39480 0.06510 1.000 0.0330 calc R
H16 H Uiso 0.38500 0.30360 0.02370 1.000 0.0410 calc R
H17 H Uiso 0.52110 0.07350 0.09320 1.000 0.0380 calc R
H18 H Uiso 0.41720 -0.07420 0.19900 1.000 0.0310 calc R
H19 H Uiso 0.17360 0.00780 0.23500 1.000 0.0260 calc R
H21 H Uiso 0.21670 0.30950 0.28280 1.000 0.0220 calc R
H22 H Uiso 0.45940 0.23520 0.33400 1.000 0.0320 calc R
H23 H Uiso 0.51090 0.15650 0.48290 1.000 0.0320 calc R
H24 H Uiso 0.32090 0.15440 0.57860 1.000 0.0310 calc R
H25 H Uiso 0.07730 0.22200 0.52690 1.000 0.0250 calc R
H27 H Uiso -0.11830 0.07550 0.47780 1.000 0.0210 calc R
H28 H Uiso -0.24450 0.05140 0.60610 1.000 0.0240 calc R
H29 H Uiso -0.37640 0.26100 0.65200 1.000 0.0290 calc R
H30 H Uiso -0.38550 0.49530 0.56910 1.000 0.0290 calc R
H31 H Uiso -0.26420 0.52170 0.43820 1.000 0.0250 calc R

loop_
_atom_type_symbol
_atom_type_description
_atom_type_scat_dispersion_real
_atom_type_scat_dispersion_imag
_atom_type_scat_source
Ru Ru 0.0552 3.2960 'International Tables Vol C Tables 4.2.6.8 and 6.1.1.4'
P P 0.2955 0.4335 'International Tables Vol C Tables 4.2.6.8 and 6.1.1.4'
I I -0.3257 6.8362 'International Tables Vol C Tables 4.2.6.8 and 6.1.1.4'
H H 0.0000 0.0000 'International Tables Vol C Tables 4.2.6.8 and 6.1.1.4'
C C 0.0181 0.0091 'International Tables Vol C Tables 4.2.6.8 and 6.1.1.4'

loop_
_geom_angle_atom_site_label_1
_geom_angle_atom_site_label_2
_geom_angle_atom_site_label_3
_geom_angle
_geom_angle_site_symmetry_1
_geom_angle_site_symmetry_2
_geom_angle_site_symmetry_3
_geom_angle_publ_flag
I1 Ru1 P1 95.64(2) . . . yes
I1 Ru1 P2 92.39(2) . . . yes
I1 Ru1 C1 94.96(15) . . . yes
I1 Ru1 C2 88.09(12) . . . yes
I1 Ru1 C3 115.75(12) . . . yes
I1 Ru1 C4 150.15(12) . . . yes
I1 Ru1 C5 130.04(13) . . . yes
P1 Ru1 P2 70.86(3) . . . yes
P1 Ru1 C1 166.83(14) . . . yes
P1 Ru1 C2 135.46(12) . . . yes
P1 Ru1 C3 106.38(11) . . . yes
P1 Ru1 C4 104.83(13) . . . yes
P1 Ru1 C5 134.01(13) . . . yes
P2 Ru1 C1 116.47(12) . . . yes
P2 Ru1 C2 153.51(12) . . . yes
P2 Ru1 C3 151.77(12) . . . yes
P2 Ru1 C4 114.60(12) . . . yes
P2 Ru1 C5 98.46(12) . . . yes
C1 Ru1 C2 37.27(17) . . . yes
C1 Ru1 C3 61.73(17) . . . yes
C1 Ru1 C4 62.47(19) . . . yes
C1 Ru1 C5 37.18(19) . . . yes
C2 Ru1 C3 36.28(16) . . . yes
C2 Ru1 C4 62.08(17) . . . yes
C2 Ru1 C5 62.18(17) . . . yes
C3 Ru1 C4 37.66(17) . . . yes
C3 Ru1 C5 62.46(17) . . . yes
C4 Ru1 C5 37.75(17) . . . yes
Ru1 P1 C6 97.15(12) . . . yes
Ru1 P1 C8 123.57(13) . . . yes
Ru1 P1 C14 120.13(13) . . . yes
C6 P1 C8 109.85(16) . . . yes
C6 P1 C14 105.39(16) . . . yes
C8 P1 C14 99.53(16) . . . yes
Ru1 P2 C6 97.82(11) . . . yes
Ru1 P2 C20 114.74(14) . . . yes
Ru1 P2 C26 127.95(13) . . . yes
C6 P2 C20 105.37(17) . . . yes
C6 P2 C26 107.49(17) . . . yes
C20 P2 C26 101.48(19) . . . yes
Ru1 C1 C2 72.7(3) . . . yes
Ru1 C1 C5 70.8(3) . . . yes
C2 C1 C5 108.3(4) . . . no
Ru1 C2 C1 70.1(3) . . . yes
Ru1 C2 C3 72.2(2) . . . yes
C1 C2 C3 108.4(4) . . . no
Ru1 C3 C2 71.6(3) . . . yes
Ru1 C3 C4 69.6(3) . . . yes
C2 C3 C4 107.9(4) . . . no
Ru1 C4 C3 72.7(3) . . . yes
Ru1 C4 C5 70.5(3) . . . yes
C3 C4 C5 107.1(4) . . . no
Ru1 C5 C1 72.0(3) . . . yes
Ru1 C5 C4 71.8(3) . . . yes
C1 C5 C4 108.3(4) . . . no
P1 C6 P2 89.98(17) . . . yes
P1 C6 C7 112.1(3) . . . yes
P2 C6 C7 116.2(3) . . . yes
P1 C8 C9 122.0(3) . . . yes
P1 C8 C13 118.4(3) . . . yes
C9 C8 C13 119.4(3) . . . no
C8 C9 C10 119.7(3) . . . no
C9 C10 C11 120.1(4) . . . no
C10 C11 C12 120.6(4) . . . no
C11 C12 C13 119.9(4) . . . no
C8 C13 C12 120.4(3) . . . no
P1 C14 C15 117.9(3) . . . yes
P1 C14 C19 123.6(3) . . . yes
C15 C14 C19 118.6(4) . . . no
C14 C15 C16 120.0(4) . . . no
C15 C16 C17 120.5(4) . . . no
C16 C17 C18 120.3(4) . . . no
C17 C18 C19 119.9(4) . . . no
C14 C19 C18 120.7(4) . . . no
P2 C20 C21 117.2(3) . . . yes
P2 C20 C25 124.6(3) . . . yes
C21 C20 C25 118.1(4) . . . no
C20 C21 C22 121.5(3) . . . no
C21 C22 C23 119.3(4) . . . no
C22 C23 C24 120.1(4) . . . no
C23 C24 C25 120.4(4) . . . no
C20 C25 C24 120.5(4) . . . no
P2 C26 C27 120.5(3) . . . yes
P2 C26 C31 120.1(3) . . . yes
C27 C26 C31 119.3(3) . . . no
C26 C27 C28 120.6(3) . . . no
C27 C28 C29 119.8(4) . . . no
C28 C29 C30 120.4(4) . . . no
C29 C30 C31 120.4(4) . . . no
C26 C31 C30 119.6(3) . . . no
Ru1 C1 H1A 122.00 . . . no
C2 C1 H1A 126.00 . . . no
C5 C1 H1A 126.00 . . . no
Ru1 C2 H2A 124.00 . . . no
C1 C2 H2A 126.00 . . . no
C3 C2 H2A 126.00 . . . no
Ru1 C3 H3A 124.00 . . . no
C2 C3 H3A 126.00 . . . no
C4 C3 H3A 126.00 . . . no
Ru1 C4 H4A 122.00 . . . no
C3 C4 H4A 126.00 . . . no
C5 C4 H4A 126.00 . . . no
Ru1 C5 H5A 122.00 . . . no
C1 C5 H5A 126.00 . . . no
C4 C5 H5A 126.00 . . . no
P1 C6 H6 112.00 . . . no
P2 C6 H6 112.00 . . . no
C7 C6 H6 112.00 . . . no
C6 C7 H7A 110.00 . . . no
C6 C7 H7B 110.00 . . . no
C6 C7 H7C 109.00 . . . no
H7A C7 H7B 109.00 . . . no
H7A C7 H7C 109.00 . . . no
H7B C7 H7C 109.00 . . . no
C8 C9 H9 120.00 . . . no
C10 C9 H9 120.00 . . . no
C9 C10 H10 120.00 . . . no
C11 C10 H10 120.00 . . . no
C10 C11 H11 120.00 . . . no
C12 C11 H11 120.00 . . . no
C11 C12 H12 120.00 . . . no
C13 C12 H12 120.00 . . . no
C8 C13 H13 120.00 . . . no
C12 C13 H13 120.00 . . . no
C14 C15 H15 120.00 . . . no
C16 C15 H15 120.00 . . . no
C15 C16 H16 120.00 . . . no
C17 C16 H16 120.00 . . . no
C16 C17 H17 120.00 . . . no
C18 C17 H17 120.00 . . . no
C17 C18 H18 120.00 . . . no
C19 C18 H18 120.00 . . . no
C14 C19 H19 120.00 . . . no
C18 C19 H19 120.00 . . . no
C20 C21 H21 119.00 . . . no
C22 C21 H21 119.00 . . . no
C21 C22 H22 120.00 . . . no
C23 C22 H22 120.00 . . . no
C22 C23 H23 120.00 . . . no
C24 C23 H23 120.00 . . . no
C23 C24 H24 120.00 . . . no
C25 C24 H24 120.00 . . . no
C20 C25 H25 120.00 . . . no
C24 C25 H25 120.00 . . . no
C26 C27 H27 120.00 . . . no
C28 C27 H27 120.00 . . . no
C27 C28 H28 120.00 . . . no
C29 C28 H28 120.00 . . . no
C28 C29 H29 120.00 . . . no
C30 C29 H29 120.00 . . . no
C29 C30 H30 120.00 . . . no
C31 C30 H30 120.00 . . . no
C26 C31 H31 120.00 . . . no
C30 C31 H31 120.00 . . . no

loop_
_geom_bond_atom_site_label_1
_geom_bond_atom_site_label_2
_geom_bond_distance
_geom_bond_site_symmetry_1
_geom_bond_site_symmetry_2
_geom_bond_publ_flag
I1 Ru1 2.7379(4) . . yes
Ru1 P1 2.3032(10) . . yes
Ru1 P2 2.2765(10) . . yes
Ru1 C1 2.201(5) . . yes
Ru1 C2 2.235(4) . . yes
Ru1 C3 2.243(4) . . yes
Ru1 C4 2.201(5) . . yes
Ru1 C5 2.184(5) . . yes
P1 C6 1.874(3) . . yes
P1 C8 1.829(4) . . yes
P1 C14 1.839(4) . . yes
P2 C6 1.882(4) . . yes
P2 C20 1.849(4) . . yes
P2 C26 1.821(4) . . yes
C1 C2 1.418(7) . . no
C1 C5 1.398(7) . . no
C2 C3 1.394(6) . . no
C3 C4 1.435(7) . . no
C4 C5 1.419(7) . . no
C6 C7 1.532(5) . . no
C8 C9 1.403(5) . . no
C8 C13 1.398(5) . . no
C9 C10 1.388(5) . . no
C10 C11 1.387(5) . . no
C11 C12 1.383(5) . . no
C12 C13 1.383(6) . . no
C14 C15 1.394(6) . . no
C14 C19 1.397(5) . . no
C15 C16 1.396(6) . . no
C16 C17 1.375(7) . . no
C17 C18 1.371(6) . . no
C18 C19 1.393(6) . . no
C20 C21 1.402(6) . . no
C20 C25 1.384(6) . . no
C21 C22 1.389(6) . . no
C22 C23 1.387(7) . . no
C23 C24 1.378(6) . . no
C24 C25 1.401(5) . . no
C26 C27 1.398(5) . . no
C26 C31 1.396(5) . . no
C27 C28 1.383(5) . . no
C28 C29 1.379(6) . . no
C29 C30 1.385(6) . . no
C30 C31 1.391(6) . . no
C1 H1A 0.9500 . . no
C2 H2A 0.9500 . . no
C3 H3A 0.9500 . . no
C4 H4A 0.9500 . . no
C5 H5A 0.9500 . . no
C6 H6 1.0000 . . no
C7 H7A 0.9800 . . no
C7 H7B 0.9800 . . no
C7 H7C 0.9800 . . no
C9 H9 0.9500 . . no
C10 H10 0.9500 . . no
C11 H11 0.9500 . . no
C12 H12 0.9500 . . no
C13 H13 0.9500 . . no
C15 H15 0.9500 . . no
C16 H16 0.9500 . . no
C17 H17 0.9500 . . no
C18 H18 0.9500 . . no
C19 H19 0.9500 . . no
C21 H21 0.9500 . . no
C22 H22 0.9500 . . no
C23 H23 0.9500 . . no
C24 H24 0.9500 . . no
C25 H25 0.9500 . . no
C27 H27 0.9500 . . no
C28 H28 0.9500 . . no
C29 H29 0.9500 . . no
C30 H30 0.9500 . . no
C31 H31 0.9500 . . no

loop_
_geom_contact_atom_site_label_1
_geom_contact_atom_site_label_2
_geom_contact_distance
_geom_contact_site_symmetry_1
_geom_contact_site_symmetry_2
_geom_contact_publ_flag
I1 P1 3.7470(10) . . no
I1 P2 3.6329(10) . . no
I1 C1 3.658(6) . . no
I1 C2 3.476(5) . . no
I1 C7 3.827(4) . . no
I1 C13 3.704(3) . . no
I1 C31 3.862(3) . . no
I1 H2A 3.3400 . . no
I1 H7B 2.9500 . . no
I1 H13 3.0700 . . no
I1 H29 3.2300 . 2_466 no
Ru1 H7B 3.6800 . . no
Ru1 H13 3.2900 . . no
Ru1 H15 3.6800 . . no
Ru1 H21 3.1700 . . no
Ru1 H31 3.5600 . . no
P1 I1 3.7470(10) . . no
P1 P2 2.6549(13) . . no
P1 C3 3.640(4) . . no
P1 C4 3.570(5) . . no
P1 C20 3.696(5) . . no
P1 C21 3.656(4) . . no
P2 C5 3.379(5) . . no
P2 I1 3.6329(10) . . no
P2 P1 2.6549(13) . . no
P1 H21 3.0200 . . no
C1 I1 3.658(6) . . no
C1 C3 2.280(7) . . no
C1 C4 2.283(7) . . no
C2 C4 2.288(7) . . no
C2 C5 2.282(7) . . no
C2 I1 3.476(5) . . no
C2 C9 3.529(5) . 1_565 no
C3 P1 3.640(4) . . no
C3 C1 2.280(7) . . no
C3 C5 2.296(7) . . no
C4 C1 2.283(7) . . no
C4 C2 2.288(7) . . no
C4 C21 3.475(6) . . no
C4 P1 3.570(5) . . no
C4 C15 3.587(7) . . no
C5 C3 2.296(7) . . no
C5 C21 3.533(6) . . no
C5 C2 2.282(7) . . no
C5 P2 3.379(5) . . no
C7 C9 3.531(6) . . no
C7 C27 3.327(6) . . no
C7 I1 3.827(4) . . no
C9 C7 3.531(6) . . no
C9 C2 3.529(5) . 1_545 no
C11 C18 3.487(6) . 2_555 no
C13 I1 3.704(3) . . no
C13 C15 3.597(6) . 2_565 no
C14 C21 3.332(5) . . no
C15 C4 3.587(7) . . no
C15 C13 3.597(6) . 2_565 no
C18 C11 3.487(6) . 2_555 no
C19 C21 3.382(5) . . no
C21 C14 3.332(5) . . no
C21 C4 3.475(6) . . no
C21 C19 3.382(5) . . no
C21 C5 3.533(6) . . no
C21 P1 3.656(4) . . no
C23 C23 3.510(6) . 2_656 no
C23 C28 3.585(6) . 1_655 no
C25 C27 3.588(5) . 2_556 no
C25 C27 3.266(5) . . no
C27 C25 3.266(5) . . no
C27 C7 3.327(6) . . no
C27 C25 3.588(5) . 2_556 no
C28 C23 3.585(6) . 1_455 no
C30 C30 3.463(6) . 2_466 no
C31 I1 3.862(3) . . no
C1 H2A 2.1200 . . no
C1 H5A 2.1000 . . no
C2 H9 2.9700 . 1_565 no
C2 H1A 2.1200 . . no
C2 H3A 2.1000 . . no
C3 H4A 2.1400 . . no
C3 H2A 2.1000 . . no
C4 H5A 2.1200 . . no
C4 H21 2.8300 . . no
C4 H3A 2.1400 . . no
C5 H1A 2.1000 . . no
C5 H4A 2.1300 . . no
C6 H19 2.7500 . . no
C6 H27 2.9300 . . no
C7 H22 3.0000 . 1_455 no
C7 H27 2.9900 . . no
C8 H7A 2.7900 . . no
C9 H7A 2.8100 . . no
C10 H17 2.9400 . 1_455 no
C11 H16 3.0800 . 1_455 no
C11 H17 2.9900 . 1_455 no
C12 H16 2.9000 . 1_455 no
C13 H16 3.0100 . 2_565 no
C13 H15 2.9300 . 2_565 no
C14 H9 2.9600 . . no
C14 H21 2.5700 . . no
C15 H21 3.0400 . . no
C15 H4A 3.0400 . . no
C15 H3A 3.0900 . 2_565 no
C16 H13 3.0200 . 2_565 no
C18 H11 2.7200 . 2_555 no
C19 H9 3.0500 . . no
C19 H21 2.9100 . . no
C19 H6 2.6600 . . no
C20 H28 2.9900 . 2_556 no
C21 H28 3.0300 . 2_556 no
C21 H4A 3.0700 . . no
C22 H30 2.9200 . 2_566 no
C23 H30 2.9200 . 2_566 no
C24 H31 2.9600 . 2_566 no
C24 H7C 3.0000 . 2_556 no
C25 H27 2.8900 . 2_556 no
C26 H25 2.5900 . . no
C27 H23 3.0100 . 1_455 no
C27 H25 2.6300 . . no
C27 H7C 2.7700 . . no
C27 H27 3.0800 . 2_556 no
C28 H23 2.6800 . 1_455 no
C28 H6 3.0900 . 2_556 no
C29 H23 2.9400 . 1_455 no
C29 H5A 3.0800 . 2_566 no
C30 H5A 2.9700 . 2_566 no
H1A H24 2.4600 . 2_566 no
H3A C15 3.0900 . 2_565 no
H4A C15 3.0400 . . no
H4A C21 3.0700 . . no
H4A H21 2.3400 . . no
H5A C29 3.0800 . 2_566 no
H5A C30 2.9700 . 2_566 no
H6 C19 2.6600 . . no
H6 H19 2.0100 . . no
H6 C28 3.0900 . 2_556 no
H6 H28 2.5600 . 2_556 no
H7A C8 2.7900 . . no
H7A C9 2.8100 . . no
H7B I1 2.9500 . . no
H7B Ru1 3.6800 . . no
H7B H22 2.3200 . 1_455 no
H7C C27 2.7700 . . no
H7C H27 2.3400 . . no
H7C C24 3.0000 . 2_556 no
H7C H24 2.4800 . 2_556 no
H9 C2 2.9700 . 1_545 no
H9 C14 2.9600 . . no
H9 C19 3.0500 . . no
H11 C18 2.7200 . 2_555 no
H11 H18 2.4800 . 2_555 no
H13 I1 3.0700 . . no
H13 Ru1 3.2900 . . no
H13 C16 3.0200 . 2_565 no
H13 H16 2.3400 . 2_565 no
H15 Ru1 3.6800 . . no
H15 C13 2.9300 . 2_565 no
H16 C11 3.0800 . 1_655 no
H16 C12 2.9000 . 1_655 no
H16 C13 3.0100 . 2_565 no
H16 H13 2.3400 . 2_565 no
H17 C10 2.9400 . 1_655 no
H17 C11 2.9900 . 1_655 no
H18 H11 2.4800 . 2_555 no
H19 C6 2.7500 . . no
H19 H6 2.0100 . . no
H19 H28 2.5200 . 2_556 no
H21 Ru1 3.1700 . . no
H21 P1 3.0200 . . no
H21 C4 2.8300 . . no
H21 C14 2.5700 . . no
H21 C15 3.0400 . . no
H21 C19 2.9100 . . no
H21 H4A 2.3400 . . no
H22 C7 3.0000 . 1_655 no
H22 H7B 2.3200 . 1_655 no
H23 C27 3.0100 . 1_655 no
H23 C28 2.6800 . 1_655 no
H23 C29 2.9400 . 1_655 no
H24 H1A 2.4600 . 2_566 no
H24 H7C 2.4800 . 2_556 no
H25 C26 2.5900 . . no
H25 C27 2.6300 . . no
H27 C6 2.9300 . . no
H27 C7 2.9900 . . no
H27 H7C 2.3400 . . no
H27 C25 2.8900 . 2_556 no
H27 C27 3.0800 . 2_556 no
H27 H27 2.3700 . 2_556 no
H28 C20 2.9900 . 2_556 no
H28 C21 3.0300 . 2_556 no
H28 H6 2.5600 . 2_556 no
H28 H19 2.5200 . 2_556 no
H29 I1 3.2300 . 2_466 no
H30 C22 2.9200 . 2_566 no
H30 C23 2.9200 . 2_566 no
H31 Ru1 3.5600 . . no
H31 C24 2.9600 . 2_566 no

loop_
_geom_hbond_atom_site_label_D
_geom_hbond_atom_site_label_H
_geom_hbond_atom_site_label_A
_geom_hbond_distance_DH
_geom_hbond_distance_HA
_geom_hbond_distance_DA
_geom_hbond_angle_DHA
_geom_hbond_site_symmetry_A
_geom_hbond_publ_flag
C7 H7B I1 0.9800 2.9500 3.827(4) 149.00 . yes

loop_
_geom_torsion_atom_site_label_1
_geom_torsion_atom_site_label_2
_geom_torsion_atom_site_label_3
_geom_torsion_atom_site_label_4
_geom_torsion
_geom_torsion_site_symmetry_1
_geom_torsion_site_symmetry_2
_geom_torsion_site_symmetry_3
_geom_torsion_site_symmetry_4
_geom_torsion_publ_flag
I1 Ru1 P1 C6 -76.16(12) . . . . no
P2 Ru1 P1 C6 14.42(12) . . . . no
C2 Ru1 P1 C6 -169.2(2) . . . . no
C3 Ru1 P1 C6 164.89(17) . . . . no
C4 Ru1 P1 C6 125.76(17) . . . . no
C5 Ru1 P1 C6 97.6(2) . . . . no
I1 Ru1 P1 C8 43.44(14) . . . . no
P2 Ru1 P1 C8 134.02(15) . . . . no
C2 Ru1 P1 C8 -49.6(2) . . . . no
C3 Ru1 P1 C8 -75.52(19) . . . . no
C4 Ru1 P1 C8 -114.64(19) . . . . no
C5 Ru1 P1 C8 -142.8(2) . . . . no
I1 Ru1 P1 C14 171.38(12) . . . . no
P2 Ru1 P1 C14 -98.04(13) . . . . no
C2 Ru1 P1 C14 78.4(2) . . . . no
C3 Ru1 P1 C14 52.43(18) . . . . no
C4 Ru1 P1 C14 13.31(18) . . . . no
C5 Ru1 P1 C14 -14.9(2) . . . . no
I1 Ru1 P2 C6 80.76(12) . . . . no
P1 Ru1 P2 C6 -14.38(12) . . . . no
C1 Ru1 P2 C6 177.5(2) . . . . no
C2 Ru1 P2 C6 171.3(3) . . . . no
C3 Ru1 P2 C6 -103.5(3) . . . . no
C4 Ru1 P2 C6 -112.37(18) . . . . no
C5 Ru1 P2 C6 -148.16(18) . . . . no
I1 Ru1 P2 C20 -168.27(15) . . . . no
P1 Ru1 P2 C20 96.59(15) . . . . no
C1 Ru1 P2 C20 -71.5(2) . . . . no
C2 Ru1 P2 C20 -77.8(3) . . . . no
C3 Ru1 P2 C20 7.5(3) . . . . no
C4 Ru1 P2 C20 -1.4(2) . . . . no
C5 Ru1 P2 C20 -37.2(2) . . . . no
I1 Ru1 P2 C26 -38.70(16) . . . . no
P1 Ru1 P2 C26 -133.84(16) . . . . no
C1 Ru1 P2 C26 58.0(2) . . . . no
C2 Ru1 P2 C26 51.8(3) . . . . no
C3 Ru1 P2 C26 137.0(3) . . . . no
C4 Ru1 P2 C26 128.2(2) . . . . no
C5 Ru1 P2 C26 92.4(2) . . . . no
I1 Ru1 C1 C2 -80.3(3) . . . . no
P2 Ru1 C1 C2 -175.4(2) . . . . no
C3 Ru1 C1 C2 36.4(3) . . . . no
C4 Ru1 C1 C2 79.2(3) . . . . no
C5 Ru1 C1 C2 117.2(4) . . . . no
I1 Ru1 C1 C5 162.6(3) . . . . no
P2 Ru1 C1 C5 67.4(3) . . . . no
C2 Ru1 C1 C5 -117.2(4) . . . . no
C3 Ru1 C1 C5 -80.8(3) . . . . no
C4 Ru1 C1 C5 -38.0(3) . . . . no
C2 Ru1 C3 C4 118.1(4) . . . . no
C5 Ru1 C3 C4 38.4(3) . . . . no
C5 Ru1 C2 C3 80.5(3) . . . . no
C4 Ru1 C2 C1 -80.4(3) . . . . no
C5 Ru1 C2 C1 -37.4(3) . . . . no
I1 Ru1 C4 C3 -34.0(4) . . . . no
I1 Ru1 C2 C1 100.8(3) . . . . no
P1 Ru1 C2 C1 -163.1(3) . . . . no
P2 Ru1 C2 C1 9.3(5) . . . . no
C3 Ru1 C2 C1 -118.0(4) . . . . no
C3 Ru1 C4 C5 116.0(4) . . . . no
C4 Ru1 C3 C2 -118.1(4) . . . . no
I1 Ru1 C2 C3 -141.3(3) . . . . no
P1 Ru1 C2 C3 -45.2(3) . . . . no
P2 Ru1 C2 C3 127.2(3) . . . . no
C1 Ru1 C2 C3 118.0(4) . . . . no
C4 Ru1 C2 C3 37.6(3) . . . . no
C1 Ru1 C3 C2 -37.4(3) . . . . no
C1 Ru1 C4 C3 -78.5(3) . . . . no
C5 Ru1 C3 C2 -79.7(3) . . . . no
I1 Ru1 C5 C1 -23.0(3) . . . . no
I1 Ru1 C3 C2 44.0(3) . . . . no
P1 Ru1 C3 C2 148.8(2) . . . . no
P2 Ru1 C3 C2 -131.3(3) . . . . no
C3 Ru1 C5 C4 -38.3(3) . . . . no
C2 Ru1 C4 C5 79.7(3) . . . . no
C2 Ru1 C4 C3 -36.2(2) . . . . no
I1 Ru1 C3 C4 162.0(2) . . . . no
P1 Ru1 C3 C4 -93.2(2) . . . . no
P2 Ru1 C3 C4 -13.3(4) . . . . no
C1 Ru1 C3 C4 80.7(3) . . . . no
P2 Ru1 C4 C3 173.2(2) . . . . no
P2 Ru1 C5 C1 -123.3(3) . . . . no
C2 Ru1 C5 C1 37.5(3) . . . . no
C5 Ru1 C4 C3 -116.0(4) . . . . no
I1 Ru1 C4 C5 82.0(3) . . . . no
P1 Ru1 C4 C5 -146.3(2) . . . . no
P1 Ru1 C4 C3 97.7(2) . . . . no
C1 Ru1 C4 C5 37.4(3) . . . . no
C1 Ru1 C5 C4 -117.0(4) . . . . no
C2 Ru1 C5 C4 -79.5(3) . . . . no
C3 Ru1 C5 C1 78.7(3) . . . . no
C4 Ru1 C5 C1 117.0(4) . . . . no
I1 Ru1 C5 C4 -139.9(2) . . . . no
P2 Ru1 C4 C5 -70.9(3) . . . . no
P1 Ru1 C5 C1 165.2(2) . . . . no
P2 Ru1 C5 C4 119.7(3) . . . . no
P1 Ru1 C5 C4 48.2(3) . . . . no
C6 P1 C8 C13 124.5(3) . . . . no
C8 P1 C6 C7 -27.8(3) . . . . no
C14 P1 C6 C7 -134.1(3) . . . . no
C8 P1 C14 C19 -98.7(3) . . . . no
Ru1 P1 C8 C13 11.1(3) . . . . no
C14 P1 C8 C13 -125.2(3) . . . . no
C8 P1 C6 P2 -146.16(16) . . . . no
Ru1 P1 C6 P2 -16.54(14) . . . . no
C14 P1 C8 C9 49.4(3) . . . . no
C6 P1 C14 C19 15.1(4) . . . . no
Ru1 P1 C8 C9 -174.4(2) . . . . no
Ru1 P1 C6 C7 101.9(3) . . . . no
C14 P1 C6 P2 107.47(17) . . . . no
Ru1 P1 C14 C19 123.1(3) . . . . no
C6 P1 C8 C9 -60.9(3) . . . . no
C8 P1 C14 C15 82.2(3) . . . . no
Ru1 P1 C14 C15 -56.0(3) . . . . no
C6 P1 C14 C15 -164.0(3) . . . . no
Ru1 P2 C26 C27 156.6(2) . . . . no
Ru1 P2 C6 C7 -98.0(3) . . . . no
C26 P2 C6 C7 35.9(3) . . . . no
C20 P2 C6 C7 143.6(3) . . . . no
C20 P2 C6 P1 -101.65(19) . . . . no
C26 P2 C6 P1 150.72(16) . . . . no
C26 P2 C20 C25 0.0(4) . . . . no
C6 P2 C26 C27 41.4(3) . . . . no
C20 P2 C26 C27 -69.0(3) . . . . no
Ru1 P2 C20 C21 -35.9(3) . . . . no
Ru1 P2 C6 P1 16.76(14) . . . . no
C26 P2 C20 C21 -177.5(3) . . . . no
Ru1 P2 C20 C25 141.7(3) . . . . no
C6 P2 C20 C25 -111.9(3) . . . . no
C20 P2 C26 C31 107.5(3) . . . . no
Ru1 P2 C26 C31 -26.9(4) . . . . no
C6 P2 C20 C21 70.5(3) . . . . no
C6 P2 C26 C31 -142.1(3) . . . . no
C2 C1 C5 Ru1 -63.4(3) . . . . no
Ru1 C1 C5 C4 63.1(3) . . . . no
C5 C1 C2 C3 -0.2(5) . . . . no
C5 C1 C2 Ru1 62.2(3) . . . . no
C2 C1 C5 C4 -0.4(6) . . . . no
Ru1 C1 C2 C3 -62.4(3) . . . . no
C1 C2 C3 Ru1 61.0(3) . . . . no
Ru1 C2 C3 C4 -60.4(3) . . . . no
C1 C2 C3 C4 0.6(5) . . . . no
C2 C3 C4 C5 -0.8(5) . . . . no
Ru1 C3 C4 C5 -62.5(3) . . . . no
C2 C3 C4 Ru1 61.6(3) . . . . no
C3 C4 C5 Ru1 64.0(3) . . . . no
C3 C4 C5 C1 0.7(5) . . . . no
Ru1 C4 C5 C1 -63.2(3) . . . . no
P1 C8 C9 C10 -175.2(3) . . . . no
P1 C8 C13 C12 175.1(3) . . . . no
C9 C8 C13 C12 0.4(6) . . . . no
C13 C8 C9 C10 -0.7(5) . . . . no
C8 C9 C10 C11 0.6(6) . . . . no
C9 C10 C11 C12 -0.3(6) . . . . no
C10 C11 C12 C13 0.0(6) . . . . no
C11 C12 C13 C8 -0.1(6) . . . . no
C19 C14 C15 C16 -0.8(6) . . . . no
P1 C14 C15 C16 178.3(3) . . . . no
C15 C14 C19 C18 3.1(6) . . . . no
P1 C14 C19 C18 -175.9(3) . . . . no
C14 C15 C16 C17 -1.8(7) . . . . no
C15 C16 C17 C18 2.0(7) . . . . no
C16 C17 C18 C19 0.3(7) . . . . no
C17 C18 C19 C14 -2.9(7) . . . . no
P2 C20 C21 C22 -178.4(3) . . . . no
C21 C20 C25 C24 -2.9(6) . . . . no
C25 C20 C21 C22 3.9(6) . . . . no
P2 C20 C25 C24 179.6(3) . . . . no
C20 C21 C22 C23 -2.3(6) . . . . no
C21 C22 C23 C24 -0.5(6) . . . . no
C22 C23 C24 C25 1.5(6) . . . . no
C23 C24 C25 C20 0.3(6) . . . . no
P2 C26 C27 C28 175.1(3) . . . . no
C31 C26 C27 C28 -1.5(6) . . . . no
P2 C26 C31 C30 -174.3(3) . . . . no
C27 C26 C31 C30 2.3(6) . . . . no
C26 C27 C28 C29 0.0(6) . . . . no
C27 C28 C29 C30 0.7(6) . . . . no
C28 C29 C30 C31 0.2(6) . . . . no
C29 C30 C31 C26 -1.6(6) . . . . no
